data_9014552
loop_
_publ_author_name
'Camara, F.'
'Sokolova, E.'
'Hawthorne, F. C.'

_publ_section_title
;
 From structure topology to chemical composition. XII. Titanium silicates:
 the crystal chemistry of rinkite, Na2Ca4REETi(Si2O7)2OF3
 Note: sample 3471
;
_journal_name_full 'Mineralogical Magazine'
_journal_page_first 2755
_journal_page_last 2774
_journal_paper_doi 10.1180/minmag.2011.075.6.2755
_journal_volume 75
_journal_year 2011
_chemical_compound_source 'Takhtarvumchorr Mt., Khibiny, Kola, Russia'
_chemical_formula_sum
'Ba0.02 Ca3.78 Ce0.36 F2.98 Gd0.02 La0.12 Mn0.02 Na2.04 Nb0.14 Nd0.18 O15.02 Pr0.04 Si4 Sm0.02 Sr0.24 Ti0.85 Y0.06 Zr0.01'
_chemical_name_mineral Rinkite
_space_group_IT_number 14
_symmetry_space_group_name_Hall '-P 2ybc'
_symmetry_space_group_name_H-M 'P 1 21/c 1'
_cell_angle_alpha 90
_cell_angle_beta 101.424
_cell_angle_gamma 90
_cell_formula_units_Z 2
_cell_length_a 7.424
_cell_length_b 5.7083
_cell_length_c 18.941
_cell_volume 786.787
_database_code_amcsd 0018565
_exptl_crystal_density_diffrn 3.366
_cod_original_formula_sum
'Ca3.78 Gd.02 Sm.02 Nd.18 Pr.04 Ce.36 La.12 Y.06 Sr.24 Ba.02 (Ti.85 Nb.14 Zr.01) Na2.04 Mn.02 Si4 O15.02 F2.98'
_cod_database_code 9014552

loop_
_space_group_symop_operation_xyz
x,y,z
x,1/2-y,1/2+z
-x,1/2+y,1/2-z
-x,-y,-z

loop_
_atom_site_label
_atom_site_fract_x
_atom_site_fract_y
_atom_site_fract_z
_atom_site_occupancy
_atom_site_U_iso_or_equiv
_atom_site_type_symbol
_atom_site_attached_hydrogens
CaMH 0.09346 0.66259 0.19128 0.69000 0.02050 Ca 0
GdMH 0.09346 0.66259 0.19128 0.01000 0.02050 Gd 0
SmMH 0.09346 0.66259 0.19128 0.01000 0.02050 Sm 0
NdMH 0.09346 0.66259 0.19128 0.06000 0.02050 Nd 0
PrMH 0.09346 0.66259 0.19128 0.01000 0.02050 Pr 0
CeMH 0.09346 0.66259 0.19128 0.12000 0.02050 Ce 0
LaMH 0.09346 0.66259 0.19128 0.04000 0.02050 La 0
YMH 0.09346 0.66259 0.19128 0.02000 0.02050 Y 0
CaAP 0.59697 0.66591 0.19049 0.74000 0.02230 Ca 0
SrAP 0.59697 0.66591 0.19049 0.12000 0.02230 Sr 0
BaAP 0.59697 0.66591 0.19049 0.01000 0.02230 Ba 0
NdAP 0.59697 0.66591 0.19049 0.03000 0.02230 Nd 0
PrAP 0.59697 0.66591 0.19049 0.01000 0.02230 Pr 0
CeAP 0.59697 0.66591 0.19049 0.06000 0.02230 Ce 0
LaAP 0.59697 0.66591 0.19049 0.02000 0.02230 La 0
YAP 0.59697 0.66591 0.19049 0.01000 0.02230 Y 0
TiMO(1) 0.00000 0.00000 0.00000 0.85000 0.02690 Ti 0
NbMO(1) 0.00000 0.00000 0.00000 0.14000 0.02690 Nb 0
ZrMO(1) 0.00000 0.00000 0.00000 0.01000 0.02690 Zr 0
NaMO(2) 0.50000 0.00000 0.00000 1.00000 0.02290 Na 0
NaMO(3).75492 0.00000 0.50090 0.00095 0.52000 0.03880 Na 0
CaMO(3).75492 0.00000 0.50090 0.00095 0.46000 0.03880 Ca 0
MnMO(3).75492 0.00000 0.50090 0.00095 0.01000 0.03880 Mn 0
Si(1) 0.35087 0.15600 0.13998 1.00000 0.01750 Si 0
Si(2) 0.78416 0.15540 0.13773 1.00000 0.01740 Si 0
O(1) 0.21800 0.14960 0.06081 1.00000 0.03110 O 0
O(2) 0.83130 0.14020 0.05808 1.00000 0.02910 O 0
O(3) 0.33760 0.39770 0.18270 1.00000 0.03170 O 0
O(4) 0.84310 0.39950 0.17790 1.00000 0.03780 O 0
O(5) 0.33360 0.93490 0.19092 1.00000 0.02920 O 0
O(6) 0.85590 0.93840 0.19034 1.00000 0.02900 O 0
O(7) 0.55790 0.14030 0.12090 1.00000 0.03780 O 0
OXOM 0.03130 0.70410 0.06004 0.51000 0.03540 O 0
FXOM 0.03130 0.70410 0.06004 0.49000 0.03540 F 0
FXOA 0.52960 0.65750 0.06120 1.00000 0.04690 F 0

loop_
_cod_changelog_entry_id
_cod_changelog_entry_author
_cod_changelog_entry_date
_cod_changelog_entry_text
1
;cod-tools version 3.8.0
Id: cif_guess_AMCSD_atom_types 9581 2023-05-17 12:35:41Z saulius
;
2023-05-23T09:23:02+03:00
;Derived atom types and hydrogen counts
from atom names that follow the AMCSD naming convention
(Wat == water, O-H == hydroxyl).
;

loop_
_cod_related_entry_id
_cod_related_entry_database
_cod_related_entry_code
1 AMCSD 0018565
